data_2224065
loop_
_publ_author_name
'Eshtiagh-Hosseini, Hossein'
'Yousefi, Zakieh'
'Mirzaei, Masoud'

_publ_section_title
;
 2-Aminopyrimidinium hydrogen oxalate monohydrate
;
_journal_coeditor_code XU2606
_journal_issue 11
_journal_name_full 'Acta Crystallographica Section E'
_journal_page_first o2816
_journal_paper_doi 10.1107/S1600536809039907
_journal_volume 65
_journal_year 2009
_chemical_formula_iupac 'C4 H6 N3 +, C2 H O4 -, H2 O'
_chemical_formula_moiety 'C4 H6 N3 +, C2 H O4 -, H2 O'
_chemical_formula_sum 'C6 H9 N3 O5'
_chemical_formula_weight 203.16
_chemical_melting_point 300
_chemical_name_systematic
;
2-Aminopyrimidinium hydrogen oxalate monohydrate
;
_space_group_IT_number 2
_symmetry_cell_setting triclinic
_symmetry_space_group_name_Hall '-P 1'
_symmetry_space_group_name_H-M 'P -1'
_atom_sites_solution_hydrogens mixed
_atom_sites_solution_primary direct
_atom_sites_solution_secondary difmap
_audit_creation_method SHELXL-97
_cell_angle_alpha 75.045(6)
_cell_angle_beta 84.302(6)
_cell_angle_gamma 86.026(7)
_cell_formula_units_Z 2
_cell_length_a 6.295(2)
_cell_length_b 6.339(2)
_cell_length_c 11.111(4)
_cell_measurement_reflns_used 851
_cell_measurement_temperature 120(2)
_cell_measurement_theta_max 27.70
_cell_measurement_theta_min 3.26
_cell_volume 425.8(2)
_computing_cell_refinement 'SAINT-Plus (Bruker, 1998)'
_computing_data_collection 'SMART (Bruker, 1998)'
_computing_data_reduction 'SAINT-Plus (Bruker, 1998)'
_computing_molecular_graphics 'SHELXTL (Sheldrick, 2008)'
_computing_publication_material 'SHELXTL (Sheldrick, 2008)'
_computing_structure_refinement 'SHELXTL (Sheldrick, 2008)'
_computing_structure_solution 'SHELXTL (Sheldrick, 2008)'
_diffrn_ambient_temperature 120(2)
_diffrn_measured_fraction_theta_full 0.993
_diffrn_measured_fraction_theta_max 0.993
_diffrn_measurement_device_type 'Bruker SMART 1000 CCD area-detector'
_diffrn_measurement_method '\f and \w'
_diffrn_radiation_monochromator graphite
_diffrn_radiation_source 'normal-focus sealed tube'
_diffrn_radiation_type MoK\a
_diffrn_radiation_wavelength 0.71073
_diffrn_reflns_av_R_equivalents 0.0298
_diffrn_reflns_av_sigmaI/netI 0.0449
_diffrn_reflns_limit_h_max 8
_diffrn_reflns_limit_h_min -8
_diffrn_reflns_limit_k_max 8
_diffrn_reflns_limit_k_min -8
_diffrn_reflns_limit_l_max 14
_diffrn_reflns_limit_l_min -14
_diffrn_reflns_number 3983
_diffrn_reflns_theta_full 27.00
_diffrn_reflns_theta_max 27.00
_diffrn_reflns_theta_min 1.90
_diffrn_standards_number 0
_exptl_absorpt_coefficient_mu 0.139
_exptl_absorpt_correction_type none
_exptl_crystal_colour colorless
_exptl_crystal_density_diffrn 1.585
_exptl_crystal_density_method 'not measured'
_exptl_crystal_description prism
_exptl_crystal_F_000 212
_exptl_crystal_size_max 0.35
_exptl_crystal_size_mid 0.15
_exptl_crystal_size_min 0.07
_refine_diff_density_max 0.438
_refine_diff_density_min -0.292
_refine_ls_extinction_method none
_refine_ls_goodness_of_fit_ref 1.015
_refine_ls_hydrogen_treatment mixed
_refine_ls_matrix_type full
_refine_ls_number_parameters 151
_refine_ls_number_reflns 1835
_refine_ls_number_restraints 0
_refine_ls_restrained_S_all 1.015
_refine_ls_R_factor_all 0.0943
_refine_ls_R_factor_gt 0.0551
_refine_ls_shift/su_max 0.000
_refine_ls_shift/su_mean 0.000
_refine_ls_structure_factor_coef Fsqd
_refine_ls_weighting_details 'calc w=1/[\s^2^(Fo^2^)+(0.047P)^2^+0.72P] where P=(Fo^2^+2Fc^2^)/3'
_refine_ls_weighting_scheme calc
_refine_ls_wR_factor_gt 0.1185
_refine_ls_wR_factor_ref 0.1478
_reflns_number_gt 1177
_reflns_number_total 1835
_reflns_threshold_expression I>2\s(I)
_cod_data_source_file xu2606.cif
_cod_data_source_block I
_cod_depositor_comments
;
The following automatic conversions were performed:
'_symmetry_cell_setting' value 'Triclinic' changed to 'triclinic'
according to '/home/saulius/struct/CIF-dictionaries/cif_core.dic'
dictionary named 'cif_core.dic' version 2.4.1 from 2010-06-29.

Automatic conversion script
Id: cif_fix_enum 1527 2010-12-29 10:47:43Z saulius 

The following automatic conversions were performed:

'_symmetry_cell_setting' value 'Triclinic' changed to 'triclinic'
according to /home/saulius/struct/CIF-dictionaries/cif_core.dic
dictionary named 'cif_core.dic' version 2.4.1 from 2010-06-29.

Automatic conversion script
Id: cif_fix_values 1715 2011-07-08 13:25:40Z adriana 
;
_cod_database_code 2224065
_cod_database_fobs_code 2224065

loop_
_symmetry_equiv_pos_as_xyz
'x, y, z'
'-x, -y, -z'

loop_
_atom_site_type_symbol
_atom_site_label
_atom_site_fract_x
_atom_site_fract_y
_atom_site_fract_z
_atom_site_U_iso_or_equiv
_atom_site_adp_type
_atom_site_calc_flag
_atom_site_refinement_flags
_atom_site_occupancy
_atom_site_disorder_assembly
_atom_site_disorder_group
N N1 0.2235(4) 0.3419(4) 0.6301(2) 0.0225(5) Uani d . 1 . .
H H1 0.235(5) 0.290(5) 0.559(3) 0.037(9) Uiso d . 1 . .
N N2 0.2566(4) 0.6890(4) 0.5036(2) 0.0263(6) Uani d . 1 . .
H H2A 0.270(5) 0.637(5) 0.429(3) 0.027(8) Uiso d . 1 . .
H H2B 0.258(5) 0.836(6) 0.492(3) 0.040(9) Uiso d . 1 . .
N N3 0.2128(4) 0.6436(4) 0.7189(2) 0.0249(5) Uani d . 1 . .
C C2 0.2305(4) 0.5594(4) 0.6174(2) 0.0232(6) Uani d . 1 . .
C C4 0.1869(4) 0.5030(5) 0.8289(3) 0.0264(6) Uani d . 1 . .
H H4A 0.1759 0.5588 0.9010 0.032 Uiso calc R 1 . .
C C5 0.1746(5) 0.2770(5) 0.8472(3) 0.0270(6) Uani d . 1 . .
H H5A 0.1530 0.1818 0.9284 0.032 Uiso calc R 1 . .
C C6 0.1952(4) 0.2013(5) 0.7428(3) 0.0262(6) Uani d . 1 . .
H H6A 0.1895 0.0492 0.7495 0.031 Uiso calc R 1 . .
O O1 0.2756(3) 0.4892(3) 0.30262(17) 0.0276(5) Uani d . 1 . .
O O2 0.2664(3) 0.1595(3) 0.43700(17) 0.0268(5) Uani d . 1 . .
O O3 0.3456(3) 0.2958(3) 0.11122(17) 0.0316(5) Uani d . 1 . .
O O4 0.3088(4) -0.0288(3) 0.24753(19) 0.0323(5) Uani d . 1 . .
H H4O 0.314(5) -0.099(6) 0.187(3) 0.039(9) Uiso d . 1 . .
C C7 0.2830(4) 0.2859(4) 0.3300(2) 0.0229(6) Uani d . 1 . .
C C8 0.3161(4) 0.1829(4) 0.2173(2) 0.0230(6) Uani d . 1 . .
O O1W 0.3244(4) 0.7844(3) 0.0656(2) 0.0298(5) Uani d . 1 . .
H H1WA 0.460(8) 0.772(7) 0.018(4) 0.078(15) Uiso d . 1 . .
H H1WB 0.306(7) 0.661(8) 0.109(4) 0.070(14) Uiso d . 1 . .

loop_
_atom_site_aniso_label
_atom_site_aniso_U_11
_atom_site_aniso_U_22
_atom_site_aniso_U_33
_atom_site_aniso_U_12
_atom_site_aniso_U_13
_atom_site_aniso_U_23
N1 0.0308(13) 0.0209(12) 0.0172(12) -0.0009(9) -0.0015(9) -0.0078(10)
N2 0.0432(15) 0.0175(12) 0.0176(12) -0.0027(10) -0.0019(10) -0.0035(10)
N3 0.0325(13) 0.0240(12) 0.0193(12) -0.0007(10) -0.0031(9) -0.0071(10)
C2 0.0284(15) 0.0221(14) 0.0205(13) -0.0005(11) -0.0036(11) -0.0078(11)
C4 0.0299(15) 0.0321(16) 0.0192(14) -0.0013(12) -0.0026(11) -0.0100(12)
C5 0.0320(16) 0.0273(15) 0.0191(14) -0.0006(12) -0.0038(11) -0.0008(11)
C6 0.0316(16) 0.0211(13) 0.0244(14) -0.0023(11) -0.0026(11) -0.0028(11)
O1 0.0423(12) 0.0178(10) 0.0224(10) -0.0008(8) -0.0025(8) -0.0050(8)
O2 0.0458(12) 0.0174(9) 0.0166(10) -0.0010(8) -0.0031(8) -0.0029(8)
O3 0.0544(14) 0.0221(10) 0.0175(10) -0.0041(9) -0.0013(9) -0.0038(8)
O4 0.0605(15) 0.0183(10) 0.0196(10) -0.0015(9) -0.0015(9) -0.0080(8)
C7 0.0268(15) 0.0228(14) 0.0195(13) 0.0003(11) -0.0016(11) -0.0068(11)
C8 0.0296(15) 0.0195(13) 0.0208(14) -0.0010(11) -0.0022(11) -0.0065(11)
O1W 0.0455(14) 0.0198(11) 0.0240(11) -0.0019(9) -0.0029(9) -0.0054(9)

loop_
_atom_type_symbol
_atom_type_description
_atom_type_scat_dispersion_real
_atom_type_scat_dispersion_imag
_atom_type_scat_source
C C 0.0033 0.0016 'International Tables Vol C Tables 4.2.6.8 and 6.1.1.4'
H H 0.0000 0.0000 'International Tables Vol C Tables 4.2.6.8 and 6.1.1.4'
N N 0.0061 0.0033 'International Tables Vol C Tables 4.2.6.8 and 6.1.1.4'
O O 0.0106 0.0060 'International Tables Vol C Tables 4.2.6.8 and 6.1.1.4'

loop_
_geom_angle_atom_site_label_1
_geom_angle_atom_site_label_2
_geom_angle_atom_site_label_3
_geom_angle_site_symmetry_1
_geom_angle_site_symmetry_3
_geom_angle
_geom_angle_publ_flag
C6 N1 C2 . . 121.5(2) ?
C6 N1 H1 . . 119(2) ?
C2 N1 H1 . . 119(2) ?
C2 N2 H2A . . 123.4(18) ?
C2 N2 H2B . . 120(2) ?
H2A N2 H2B . . 116(3) ?
C4 N3 C2 . . 116.5(2) ?
N2 C2 N1 . . 118.4(2) ?
N2 C2 N3 . . 120.5(2) ?
N1 C2 N3 . . 121.2(2) ?
N3 C4 C5 . . 124.7(3) ?
N3 C4 H4A . . 117.7 ?
C5 C4 H4A . . 117.7 ?
C6 C5 C4 . . 116.4(3) ?
C6 C5 H5A . . 121.8 ?
C4 C5 H5A . . 121.8 ?
N1 C6 C5 . . 119.7(3) ?
N1 C6 H6A . . 120.1 ?
C5 C6 H6A . . 120.1 ?
C8 O4 H4O . . 119(2) ?
O1 C7 O2 . . 127.2(3) ?
O1 C7 C8 . . 115.1(2) ?
O2 C7 C8 . . 117.7(2) ?
O3 C8 O4 . . 124.8(3) ?
O3 C8 C7 . . 121.1(2) ?
O4 C8 C7 . . 114.1(2) ?
H1WA O1W H1WB . . 104(4) ?

loop_
_geom_bond_atom_site_label_1
_geom_bond_atom_site_label_2
_geom_bond_site_symmetry_2
_geom_bond_distance
_geom_bond_publ_flag
N1 C6 . 1.340(3) ?
N1 C2 . 1.353(3) ?
N1 H1 . 0.93(4) ?
N2 C2 . 1.320(3) ?
N2 H2A . 0.96(3) ?
N2 H2B . 0.91(4) ?
N3 C4 . 1.316(4) ?
N3 C2 . 1.359(3) ?
C4 C5 . 1.400(4) ?
C4 H4A . 0.9500 ?
C5 C6 . 1.358(4) ?
C5 H5A . 0.9500 ?
C6 H6A . 0.9500 ?
O1 C7 . 1.244(3) ?
O2 C7 . 1.250(3) ?
O3 C8 . 1.215(3) ?
O4 C8 . 1.299(3) ?
O4 H4O . 0.90(4) ?
C7 C8 . 1.545(4) ?
O1W H1WA . 0.97(5) ?
O1W H1WB . 0.82(5) ?

loop_
_geom_hbond_atom_site_label_D
_geom_hbond_atom_site_label_H
_geom_hbond_atom_site_label_A
_geom_hbond_site_symmetry_A
_geom_hbond_distance_DH
_geom_hbond_distance_HA
_geom_hbond_distance_DA
_geom_hbond_angle_DHA
_geom_hbond_publ_flag
N1 H1 O2 . 0.93(3) 1.75(3) 2.671(3) 173(3) yes
N2 H2A O1 . 0.96(3) 1.87(3) 2.827(3) 170(3) yes
N2 H2B O2 1_565 0.91(4) 1.99(4) 2.885(3) 171(3) yes
O4 H4O O1W 1_545 0.89(3) 1.69(4) 2.584(3) 176(4) yes
O1W H1WA O3 2_665 0.97(5) 1.91(5) 2.827(3) 158(4) yes
O1W H1WB O1 . 0.82(5) 2.14(4) 2.812(3) 139(4) yes
O1W H1WB O3 . 0.82(5) 2.31(5) 3.002(3) 144(4) yes

loop_
_geom_torsion_atom_site_label_1
_geom_torsion_atom_site_label_2
_geom_torsion_atom_site_label_3
_geom_torsion_atom_site_label_4
_geom_torsion_site_symmetry_1
_geom_torsion_site_symmetry_2
_geom_torsion_site_symmetry_3
_geom_torsion_site_symmetry_4
_geom_torsion
_geom_torsion_publ_flag
C6 N1 C2 N2 . . . . -179.3(3) ?
C6 N1 C2 N3 . . . . 1.2(4) ?
C4 N3 C2 N2 . . . . 179.9(3) ?
C4 N3 C2 N1 . . . . -0.6(4) ?
C2 N3 C4 C5 . . . . -0.7(4) ?
N3 C4 C5 C6 . . . . 1.3(4) ?
C2 N1 C6 C5 . . . . -0.5(4) ?
C4 C5 C6 N1 . . . . -0.6(4) ?
O1 C7 C8 O3 . . . . 4.3(4) ?
O2 C7 C8 O3 . . . . -175.8(3) ?
O1 C7 C8 O4 . . . . -175.5(2) ?
O2 C7 C8 O4 . . . . 4.4(4) ?

loop_
_cod_related_entry_id
_cod_related_entry_database
_cod_related_entry_code
1 ChemSpider 30655935
